data_2013141
loop_
_publ_author_name
'Perera, K. Prasanna U.'
'Abboud, Khalil A.'
'Smith Jr, Dennis W.'
'Krawiec, Mariusz'

_publ_section_title
;
 Three bis-<i>ortho</i>-diynylarenes (BODA)
;
_journal_issue 3
_journal_name_full 'Acta Crystallographica Section C'
_journal_page_first o107
_journal_page_last o110
_journal_paper_doi 10.1107/S0108270102023594
_journal_volume 59
_journal_year 2003
_chemical_formula_iupac 'C47 H32'
_chemical_formula_moiety 'C47 H32'
_chemical_formula_sum 'C47 H32'
_chemical_formula_weight 596.73
_chemical_name_systematic
;
 ?
;
_space_group_IT_number 2
_symmetry_cell_setting triclinic
_symmetry_space_group_name_Hall '-P 1'
_symmetry_space_group_name_H-M 'P -1'
_atom_sites_solution_hydrogens geom
_atom_sites_solution_primary direct
_atom_sites_solution_secondary difmap
_cell_angle_alpha 69.53(3)
_cell_angle_beta 81.20(4)
_cell_angle_gamma 79.14(4)
_cell_formula_units_Z 2
_cell_length_a 6.323(3)
_cell_length_b 14.575(4)
_cell_length_c 19.776(4)
_cell_measurement_reflns_used 54
_cell_measurement_temperature 173(2)
_cell_measurement_theta_max 25.0
_cell_measurement_theta_min 2.0
_cell_volume 1669.3(10)
_computing_cell_refinement 'SMART and SAINT  (Bruker, 1998)'
_computing_data_collection 'SMART (Bruker, 1998)'
_computing_data_reduction 'SHELXTL  (Bruker, 1998)'
_computing_molecular_graphics SHELXTL
_computing_publication_material SHELXTL
_computing_structure_refinement SHELXTL
_computing_structure_solution SHELXTL
_diffrn_ambient_temperature 173(2)
_diffrn_measured_fraction_theta_full 0.994
_diffrn_measured_fraction_theta_max 0.994
_diffrn_measurement_device_type 'Bruker SMART CCD area-detector'
_diffrn_measurement_method \w
_diffrn_radiation_monochromator graphite
_diffrn_radiation_source 'normal-focus sealed tube'
_diffrn_radiation_type MoK\a
_diffrn_radiation_wavelength 0.71073
_diffrn_reflns_av_R_equivalents 0.0475
_diffrn_reflns_av_sigmaI/netI 0.1044
_diffrn_reflns_limit_h_max 7
_diffrn_reflns_limit_h_min -7
_diffrn_reflns_limit_k_max 15
_diffrn_reflns_limit_k_min -17
_diffrn_reflns_limit_l_max 23
_diffrn_reflns_limit_l_min -23
_diffrn_reflns_number 12148
_diffrn_reflns_theta_full 25.00
_diffrn_reflns_theta_max 25.00
_diffrn_reflns_theta_min 1.10
_diffrn_standards_number 0
_exptl_absorpt_coefficient_mu 0.067
_exptl_absorpt_correction_T_max 0.997
_exptl_absorpt_correction_T_min 0.924
_exptl_absorpt_correction_type empirical
_exptl_absorpt_process_details '(SADABS; Blessing, 1995)'
_exptl_crystal_colour colorless
_exptl_crystal_density_diffrn 1.187
_exptl_crystal_density_method 'not measured'
_exptl_crystal_description needle
_exptl_crystal_F_000 628
_exptl_crystal_size_max 0.50
_exptl_crystal_size_mid 0.06
_exptl_crystal_size_min 0.05
_refine_diff_density_max 0.203
_refine_diff_density_min -0.185
_refine_ls_extinction_coef 0.0095(14)
_refine_ls_extinction_expression Fc^*^=kFc[1+0.001xFc^2^\l^3^/sin(2\q)]^-1/4^
_refine_ls_extinction_method SHELXTL
_refine_ls_goodness_of_fit_ref 1.020
_refine_ls_hydrogen_treatment constr
_refine_ls_matrix_type full
_refine_ls_number_parameters 427
_refine_ls_number_reflns 5860
_refine_ls_number_restraints 0
_refine_ls_restrained_S_all 1.020
_refine_ls_R_factor_all 0.1326
_refine_ls_R_factor_gt 0.0642
_refine_ls_shift/su_max <0.001
_refine_ls_shift/su_mean 0.000
_refine_ls_structure_factor_coef Fsqd
_refine_ls_weighting_details 'calc w = 1/[\s^2^(Fo^2^)+(0.0491P)^2^] where P = (Fo^2^+2Fc^2^)/3'
_refine_ls_weighting_scheme calc
_refine_ls_wR_factor_gt 0.1231
_refine_ls_wR_factor_ref 0.1498
_reflns_number_gt 3266
_reflns_number_total 5860
_reflns_threshold_expression I>2\s(I)
_cod_data_source_file fr1389.cif
_cod_data_source_block III
_cod_depositor_comments
;
The following automatic conversions were performed:
'_symmetry_cell_setting' value 'Triclinic' changed to 'triclinic'
according to '/home/saulius/struct/CIF-dictionaries/cif_core.dic'
dictionary named 'cif_core.dic' version 2.4.1 from 2010-06-29.

Automatic conversion script
Id: cif_fix_enum 1527 2010-12-29 10:47:43Z saulius 

The following automatic conversions were performed:

'_symmetry_cell_setting' value 'Triclinic' changed to 'triclinic'
according to /home/saulius/struct/CIF-dictionaries/cif_core.dic
dictionary named 'cif_core.dic' version 2.4.1 from 2010-06-29.

Automatic conversion script
Id: cif_fix_values 1715 2011-07-08 13:25:40Z adriana 
;
_cod_database_code 2013141

loop_
_symmetry_equiv_pos_as_xyz
'x, y, z'
'-x, -y, -z'

loop_
_atom_site_label
_atom_site_fract_x
_atom_site_fract_y
_atom_site_fract_z
_atom_site_U_iso_or_equiv
_atom_site_adp_type
_atom_site_calc_flag
_atom_site_refinement_flags
_atom_site_occupancy
_atom_site_disorder_assembly
_atom_site_disorder_group
_atom_site_type_symbol
C1 -0.0457(5) 0.7671(2) 0.70667(17) 0.0372(8) Uani d . 1 . . C
C2 -0.0915(6) 0.7211(2) 0.65219(18) 0.0495(9) Uani d . 1 . . C
H2A -0.1636 0.6629 0.6782 0.074 Uiso calc R 1 . . H
H2B 0.0452 0.7012 0.6266 0.074 Uiso calc R 1 . . H
H2C -0.1852 0.7699 0.6171 0.074 Uiso calc R 1 . . H
C3 -0.2628(5) 0.8088(3) 0.7384(2) 0.0544(10) Uani d . 1 . . C
H3A -0.3522 0.7558 0.7609 0.082 Uiso calc R 1 . . H
H3B -0.3372 0.8614 0.6996 0.082 Uiso calc R 1 . . H
H3C -0.2382 0.8358 0.7750 0.082 Uiso calc R 1 . . H
C4 0.0834(5) 0.6863(2) 0.76476(16) 0.0334(7) Uani d . 1 . . C
C5 0.0058(5) 0.6542(2) 0.83755(17) 0.0421(8) Uani d . 1 . . C
H5A -0.1310 0.6842 0.8529 0.051 Uiso calc R 1 . . H
C6 0.1251(6) 0.5791(2) 0.88802(18) 0.0452(9) Uani d . 1 . . C
H6A 0.0680 0.5583 0.9374 0.054 Uiso calc R 1 . . H
C7 0.3250(5) 0.5339(2) 0.86818(16) 0.0365(8) Uani d . 1 . . C
C8 0.4056(5) 0.5647(2) 0.79428(16) 0.0325(7) Uani d . 1 . . C
C9 0.2852(5) 0.6411(2) 0.74483(16) 0.0333(7) Uani d . 1 . . C
H9A 0.3429 0.6634 0.6956 0.040 Uiso calc R 1 . . H
C10 0.4513(6) 0.4548(3) 0.91893(17) 0.0437(9) Uani d . 1 . . C
C11 0.5675(6) 0.3885(3) 0.95665(17) 0.0446(9) Uani d . 1 . . C
C12 0.7270(6) 0.3111(2) 0.99429(16) 0.0391(8) Uani d . 1 . . C
C13 0.9428(6) 0.3124(2) 0.96882(17) 0.0457(9) Uani d . 1 . . C
H13A 0.9824 0.3660 0.9276 0.055 Uiso calc R 1 . . H
C14 1.1023(6) 0.2384(3) 1.0014(2) 0.0558(10) Uani d . 1 . . C
H14A 1.2499 0.2419 0.9835 0.067 Uiso calc R 1 . . H
C15 1.0455(7) 0.1597(3) 1.0599(2) 0.0600(11) Uani d . 1 . . C
H15A 1.1539 0.1075 1.0821 0.072 Uiso calc R 1 . . H
C16 0.8329(7) 0.1563(3) 1.08630(18) 0.0589(11) Uani d . 1 . . C
H16A 0.7949 0.1016 1.1268 0.071 Uiso calc R 1 . . H
C17 0.6723(6) 0.2318(3) 1.05467(17) 0.0485(9) Uani d . 1 . . C
H17A 0.5257 0.2293 1.0741 0.058 Uiso calc R 1 . . H
C18 0.6045(5) 0.5131(2) 0.77096(16) 0.0350(8) Uani d . 1 . . C
C19 0.7627(5) 0.4637(2) 0.75351(16) 0.0370(8) Uani d . 1 . . C
C20 0.9517(5) 0.4035(2) 0.73393(15) 0.0327(7) Uani d . 1 . . C
C21 0.9460(5) 0.3554(2) 0.68436(16) 0.0373(8) Uani d . 1 . . C
H21A 0.8158 0.3629 0.6633 0.045 Uiso calc R 1 . . H
C22 1.1277(5) 0.2975(2) 0.66586(16) 0.0409(8) Uani d . 1 . . C
H22A 1.1222 0.2653 0.6320 0.049 Uiso calc R 1 . . H
C23 1.3182(5) 0.2855(2) 0.69609(16) 0.0406(8) Uani d . 1 . . C
H23A 1.4438 0.2460 0.6827 0.049 Uiso calc R 1 . . H
C24 1.3248(5) 0.3316(2) 0.74591(17) 0.0415(8) Uani d . 1 . . C
H24A 1.4547 0.3226 0.7675 0.050 Uiso calc R 1 . . H
C25 1.1434(5) 0.3907(2) 0.76449(16) 0.0401(8) Uani d . 1 . . C
H25A 1.1500 0.4227 0.7984 0.048 Uiso calc R 1 . . H
C26 0.0836(5) 0.8538(2) 0.66953(16) 0.0336(7) Uani d . 1 . . C
C27 0.1623(5) 0.8959(2) 0.71204(15) 0.0323(7) Uani d . 1 . . C
H27A 0.1413 0.8678 0.7633 0.039 Uiso calc R 1 . . H
C28 0.2708(5) 0.9779(2) 0.68199(15) 0.0303(7) Uani d . 1 . . C
C29 0.2980(5) 1.0220(2) 0.60597(16) 0.0348(7) Uani d . 1 . . C
C30 0.2235(5) 0.9786(2) 0.56352(17) 0.0429(8) Uani d . 1 . . C
H30A 0.2448 1.0062 0.5122 0.052 Uiso calc R 1 . . H
C31 0.1189(5) 0.8960(2) 0.59430(17) 0.0414(8) Uani d . 1 . . C
H31A 0.0706 0.8677 0.5639 0.050 Uiso calc R 1 . . H
C32 0.3652(5) 1.0140(2) 0.72833(15) 0.0334(7) Uani d . 1 . . C
C33 0.4540(5) 1.0385(2) 0.76692(16) 0.0353(7) Uani d . 1 . . C
C34 0.5688(5) 1.0676(2) 0.81134(15) 0.0325(7) Uani d . 1 . . C
C35 0.4803(5) 1.0693(2) 0.87957(16) 0.0409(8) Uani d . 1 . . C
H35A 0.3415 1.0502 0.8978 0.049 Uiso calc R 1 . . H
C36 0.5933(6) 1.0988(3) 0.92142(17) 0.0483(9) Uani d . 1 . . C
H36A 0.5324 1.0987 0.9684 0.058 Uiso calc R 1 . . H
C37 0.7926(6) 1.1282(2) 0.89541(18) 0.0479(9) Uani d . 1 . . C
H37A 0.8684 1.1491 0.9240 0.057 Uiso calc R 1 . . H
C38 0.8822(5) 1.1271(2) 0.82737(17) 0.0429(8) Uani d . 1 . . C
H38A 1.0203 1.1471 0.8094 0.051 Uiso calc R 1 . . H
C39 0.7728(5) 1.0972(2) 0.78537(16) 0.0378(8) Uani d . 1 . . C
H39A 0.8359 1.0967 0.7387 0.045 Uiso calc R 1 . . H
C40 0.4018(5) 1.1089(2) 0.57286(16) 0.0374(8) Uani d . 1 . . C
C41 0.4825(5) 1.1823(2) 0.54401(16) 0.0375(8) Uani d . 1 . . C
C42 0.5732(5) 1.2726(2) 0.51029(16) 0.0367(8) Uani d . 1 . . C
C43 0.7569(6) 1.2865(3) 0.53363(17) 0.0476(9) Uani d . 1 . . C
H43A 0.8258 1.2353 0.5719 0.057 Uiso calc R 1 . . H
C44 0.8403(6) 1.3746(3) 0.50135(18) 0.0534(10) Uani d . 1 . . C
H44A 0.9657 1.3838 0.5179 0.064 Uiso calc R 1 . . H
C45 0.7434(6) 1.4490(3) 0.44563(18) 0.0543(10) Uani d . 1 . . C
H45A 0.8016 1.5093 0.4237 0.065 Uiso calc R 1 . . H
C46 0.5609(6) 1.4359(3) 0.42161(18) 0.0505(9) Uani d . 1 . . C
H46A 0.4931 1.4871 0.3832 0.061 Uiso calc R 1 . . H
C47 0.4778(5) 1.3484(2) 0.45348(17) 0.0423(8) Uani d . 1 . . C
H47A 0.3531 1.3395 0.4364 0.051 Uiso calc R 1 . . H

loop_
_atom_site_aniso_label
_atom_site_aniso_U_11
_atom_site_aniso_U_22
_atom_site_aniso_U_33
_atom_site_aniso_U_12
_atom_site_aniso_U_13
_atom_site_aniso_U_23
C1 0.0301(18) 0.0292(17) 0.0526(19) -0.0038(14) -0.0072(15) -0.0128(16)
C2 0.051(2) 0.042(2) 0.060(2) -0.0168(17) -0.0218(19) -0.0113(18)
C3 0.031(2) 0.044(2) 0.080(3) -0.0051(17) -0.0034(19) -0.011(2)
C4 0.0350(19) 0.0253(16) 0.0445(18) -0.0117(14) -0.0011(15) -0.0145(15)
C5 0.038(2) 0.0385(19) 0.049(2) -0.0037(16) 0.0068(16) -0.0191(17)
C6 0.056(2) 0.040(2) 0.0391(19) -0.0095(18) 0.0036(17) -0.0136(17)
C7 0.043(2) 0.0319(17) 0.0361(18) -0.0084(16) -0.0028(16) -0.0116(15)
C8 0.0355(19) 0.0256(16) 0.0379(17) -0.0066(14) -0.0036(15) -0.0112(15)
C9 0.0365(19) 0.0316(17) 0.0341(16) -0.0105(15) 0.0001(14) -0.0121(15)
C10 0.056(2) 0.043(2) 0.0345(18) -0.0101(19) -0.0043(17) -0.0139(17)
C11 0.058(2) 0.040(2) 0.0350(18) -0.0120(19) -0.0092(18) -0.0077(17)
C12 0.051(2) 0.0373(19) 0.0297(16) -0.0115(17) -0.0092(16) -0.0076(15)
C13 0.055(2) 0.042(2) 0.0395(19) -0.0151(19) -0.0044(18) -0.0082(17)
C14 0.055(2) 0.053(2) 0.061(2) -0.006(2) -0.017(2) -0.016(2)
C15 0.074(3) 0.047(2) 0.061(2) -0.004(2) -0.033(2) -0.011(2)
C16 0.089(3) 0.048(2) 0.039(2) -0.025(2) -0.026(2) 0.0020(18)
C17 0.058(2) 0.056(2) 0.0344(18) -0.023(2) -0.0070(17) -0.0104(18)
C18 0.039(2) 0.0283(17) 0.0365(17) -0.0093(16) -0.0045(15) -0.0063(15)
C19 0.038(2) 0.0296(17) 0.0406(18) -0.0091(16) -0.0033(16) -0.0063(16)
C20 0.0301(18) 0.0279(16) 0.0364(17) -0.0052(14) 0.0005(14) -0.0067(15)
C21 0.0318(19) 0.0397(19) 0.0379(17) -0.0061(15) -0.0049(15) -0.0085(16)
C22 0.045(2) 0.0385(19) 0.0406(18) -0.0072(17) -0.0030(16) -0.0144(16)
C23 0.037(2) 0.0322(18) 0.0433(19) -0.0018(15) 0.0005(16) -0.0041(16)
C24 0.0341(19) 0.043(2) 0.0457(19) -0.0079(16) -0.0077(16) -0.0093(17)
C25 0.040(2) 0.0412(19) 0.0418(18) -0.0113(16) -0.0034(16) -0.0144(16)
C26 0.0288(18) 0.0291(17) 0.0429(18) -0.0021(14) -0.0080(15) -0.0112(15)
C27 0.0312(17) 0.0317(17) 0.0334(16) -0.0029(14) -0.0058(14) -0.0096(15)
C28 0.0289(17) 0.0250(16) 0.0374(17) -0.0002(13) -0.0063(14) -0.0114(14)
C29 0.0360(18) 0.0279(17) 0.0412(18) -0.0063(14) -0.0047(15) -0.0109(15)
C30 0.055(2) 0.0390(19) 0.0354(17) -0.0118(17) -0.0079(16) -0.0089(16)
C31 0.047(2) 0.0367(19) 0.047(2) -0.0087(16) -0.0109(17) -0.0176(17)
C32 0.0360(18) 0.0289(17) 0.0338(16) -0.0068(14) 0.0018(15) -0.0097(15)
C33 0.0415(19) 0.0294(17) 0.0349(17) -0.0080(15) -0.0035(15) -0.0091(15)
C34 0.0375(19) 0.0276(16) 0.0321(16) -0.0049(14) -0.0074(14) -0.0078(14)
C35 0.0382(19) 0.047(2) 0.0391(18) -0.0085(16) -0.0025(15) -0.0153(17)
C36 0.054(2) 0.059(2) 0.0357(18) -0.0078(19) -0.0056(17) -0.0194(18)
C37 0.053(2) 0.051(2) 0.048(2) -0.0102(18) -0.0152(18) -0.0211(18)
C38 0.036(2) 0.046(2) 0.047(2) -0.0089(16) -0.0111(16) -0.0107(17)
C39 0.0371(19) 0.0387(19) 0.0363(17) -0.0065(15) -0.0075(15) -0.0085(16)
C40 0.0402(19) 0.0360(19) 0.0371(17) -0.0044(16) -0.0034(15) -0.0139(16)
C41 0.046(2) 0.0349(19) 0.0325(16) -0.0100(17) 0.0013(15) -0.0121(15)
C42 0.040(2) 0.0398(19) 0.0337(16) -0.0114(16) 0.0043(15) -0.0161(16)
C43 0.055(2) 0.053(2) 0.0354(18) -0.0191(19) -0.0070(17) -0.0088(17)
C44 0.059(2) 0.065(3) 0.047(2) -0.033(2) 0.0015(19) -0.024(2)
C45 0.079(3) 0.044(2) 0.042(2) -0.028(2) 0.009(2) -0.0131(18)
C46 0.063(2) 0.040(2) 0.0409(19) -0.0085(19) -0.0047(18) -0.0031(17)
C47 0.044(2) 0.042(2) 0.0427(18) -0.0098(17) -0.0035(16) -0.0137(17)

loop_
_atom_type_symbol
_atom_type_description
_atom_type_scat_dispersion_real
_atom_type_scat_dispersion_imag
_atom_type_scat_source
C C 0.0033 0.0016 'International Tables Vol C Tables 4.2.6.8 and 6.1.1.4'
H H 0.0000 0.0000 'International Tables Vol C Tables 4.2.6.8 and 6.1.1.4'

loop_
_geom_angle_atom_site_label_1
_geom_angle_atom_site_label_2
_geom_angle_atom_site_label_3
_geom_angle
_geom_angle_publ_flag
C3 C1 C4 112.4(3) yes
C3 C1 C26 107.3(3) yes
C4 C1 C26 109.6(2) yes
C3 C1 C2 107.9(3) yes
C4 C1 C2 108.1(2) yes
C26 C1 C2 111.6(3) yes
C9 C4 C5 117.6(3) ?
C9 C4 C1 119.6(3) ?
C5 C4 C1 122.8(3) ?
C6 C5 C4 121.0(3) ?
C7 C6 C5 121.4(3) ?
C6 C7 C8 118.4(3) ?
C6 C7 C10 122.9(3) ?
C8 C7 C10 118.7(3) ?
C9 C8 C7 119.1(3) ?
C9 C8 C18 121.1(3) ?
C7 C8 C18 119.7(3) ?
C8 C9 C4 122.4(3) ?
C11 C10 C7 174.9(4) yes
C10 C11 C12 172.8(4) yes
C13 C12 C17 118.1(3) ?
C13 C12 C11 119.4(3) ?
C17 C12 C11 122.4(3) ?
C14 C13 C12 122.0(3) ?
C15 C14 C13 119.3(4) ?
C16 C15 C14 120.0(4) ?
C15 C16 C17 120.9(3) ?
C16 C17 C12 119.7(4) ?
C19 C18 C8 175.0(3) yes
C18 C19 C20 179.0(3) yes
C25 C20 C21 118.7(3) ?
C25 C20 C19 120.7(3) ?
C21 C20 C19 120.6(3) ?
C22 C21 C20 120.4(3) ?
C21 C22 C23 120.6(3) ?
C22 C23 C24 119.5(3) ?
C23 C24 C25 120.4(3) ?
C24 C25 C20 120.4(3) ?
C27 C26 C31 117.6(3) ?
C27 C26 C1 119.1(3) ?
C31 C26 C1 123.2(3) ?
C26 C27 C28 122.2(3) ?
C27 C28 C29 119.5(3) ?
C27 C28 C32 120.1(3) ?
C29 C28 C32 120.3(3) ?
C30 C29 C28 118.2(3) ?
C30 C29 C40 120.5(3) ?
C28 C29 C40 121.3(3) ?
C31 C30 C29 121.5(3) ?
C30 C31 C26 120.8(3) ?
C33 C32 C28 175.6(3) yes
C32 C33 C34 177.6(3) yes
C35 C34 C39 118.7(3) ?
C35 C34 C33 121.3(3) ?
C39 C34 C33 120.0(3) ?
C34 C35 C36 120.4(3) ?
C37 C36 C35 120.5(3) ?
C36 C37 C38 119.7(3) ?
C39 C38 C37 120.5(3) ?
C38 C39 C34 120.2(3) ?
C41 C40 C29 177.9(3) yes
C40 C41 C42 178.0(4) yes
C43 C42 C47 118.5(3) ?
C43 C42 C41 120.9(3) ?
C47 C42 C41 120.6(3) ?
C44 C43 C42 120.2(3) ?
C45 C44 C43 120.6(3) ?
C44 C45 C46 119.7(3) ?
C47 C46 C45 119.8(3) ?
C46 C47 C42 121.1(3) ?
C5 C6 H6A 119.28 ?
C7 C6 H6A 119.26 ?
C4 C9 H9A 118.82 ?
C8 C9 H9A 118.83 ?
C12 C13 H13A 118.99 ?
C14 C13 H13A 119.02 ?
C13 C14 H14A 120.30 ?
C15 C14 H14A 120.46 ?
C14 C15 H15A 119.95 ?
C16 C15 H15A 119.98 ?
C15 C16 H16A 119.57 ?
C17 C16 H16A 119.58 ?
C12 C17 H17A 120.20 ?
C16 C17 H17A 120.08 ?
C1 C2 H2A 109.43 ?
C20 C21 H21A 119.78 ?
C1 C2 H2B 109.51 ?
C22 C21 H21A 119.84 ?
C1 C2 H2C 109.43 ?
C21 C22 H22A 119.70 ?
H2A C2 H2B 109.46 ?
C23 C22 H22A 119.66 ?
H2A C2 H2C 109.52 ?
C22 C23 H23A 120.30 ?
H2B C2 H2C 109.48 ?
C24 C23 H23A 120.24 ?
C1 C3 H3A 109.41 ?
C23 C24 H24A 119.76 ?
C1 C3 H3B 109.46 ?
C25 C24 H24A 119.84 ?
C1 C3 H3C 109.47 ?
C20 C25 H25A 119.84 ?
H3A C3 H3B 109.45 ?
C24 C25 H25A 119.78 ?
H3A C3 H3C 109.50 ?
C26 C27 H27A 118.89 ?
H3B C3 H3C 109.54 ?
C28 C27 H27A 118.87 ?
C4 C5 H5A 119.50 ?
C29 C30 H30A 119.22 ?
C6 C5 H5A 119.53 ?
C31 C30 H30A 119.25 ?
C26 C31 H31A 119.54 ?
C38 C39 H39A 119.85 ?
C30 C31 H31A 119.64 ?
C42 C43 H43A 119.87 ?
C34 C35 H35A 119.85 ?
C44 C43 H43A 119.91 ?
C36 C35 H35A 119.79 ?
C43 C44 H44A 119.75 ?
C35 C36 H36A 119.75 ?
C45 C44 H44A 119.68 ?
C37 C36 H36A 119.71 ?
C44 C45 H45A 120.12 ?
C36 C37 H37A 120.21 ?
C46 C45 H45A 120.10 ?
C38 C37 H37A 120.17 ?
C45 C46 H46A 120.15 ?
C37 C38 H38A 119.73 ?
C47 C46 H46A 120.05 ?
C39 C38 H38A 119.73 ?
C42 C47 H47A 119.43 ?
C34 C39 H39A 119.95 ?
C46 C47 H47A 119.46 ?

loop_
_geom_bond_atom_site_label_1
_geom_bond_atom_site_label_2
_geom_bond_site_symmetry_2
_geom_bond_distance
_geom_bond_publ_flag
C1 C3 . 1.528(4) yes
C1 C4 . 1.534(4) yes
C1 C26 . 1.536(4) yes
C1 C2 . 1.539(4) yes
C4 C9 . 1.388(4) ?
C4 C5 . 1.390(4) ?
C5 C6 . 1.385(4) ?
C6 C7 . 1.379(4) ?
C7 C8 . 1.413(4) ?
C7 C10 . 1.436(5) yes
C8 C9 . 1.387(4) ?
C8 C18 . 1.438(4) yes
C10 C11 . 1.194(4) yes
C11 C12 . 1.434(5) yes
C12 C13 . 1.382(4) ?
C12 C17 . 1.393(4) ?
C13 C14 . 1.378(5) ?
C14 C15 . 1.373(5) ?
C15 C16 . 1.369(5) ?
C16 C17 . 1.387(5) ?
C18 C19 . 1.197(4) yes
C19 C20 . 1.432(4) yes
C20 C25 . 1.389(4) ?
C20 C21 . 1.398(4) ?
C21 C22 . 1.374(4) ?
C22 C23 . 1.381(4) ?
C23 C24 . 1.381(4) ?
C24 C25 . 1.383(4) ?
C26 C27 . 1.391(4) ?
C26 C31 . 1.397(4) ?
C27 C28 . 1.392(4) ?
C28 C29 . 1.411(4) ?
C28 C32 . 1.448(4) yes
C29 C30 . 1.390(4) ?
C29 C40 . 1.436(4) yes
C30 C31 . 1.387(4) ?
C32 C33 . 1.193(4) yes
C33 C34 . 1.432(4) yes
C34 C35 . 1.386(4) ?
C34 C39 . 1.402(4) ?
C35 C36 . 1.388(4) ?
C36 C37 . 1.373(5) ?
C37 C38 . 1.382(4) ?
C38 C39 . 1.379(4) ?
C40 C41 . 1.192(4) yes
C41 C42 . 1.435(4) yes
C42 C43 . 1.386(4) ?
C42 C47 . 1.391(4) ?
C43 C44 . 1.383(4) ?
C44 C45 . 1.373(5) ?
C45 C46 . 1.381(5) ?
C46 C47 . 1.373(4) ?
C3 H3B . 0.98 ?
C25 H25A . 0.95 ?
C3 H3C . 0.98 ?
C27 H27A . 0.95 ?
C5 H5A . 0.95 ?
C30 H30A . 0.95 ?
C6 H6A . 0.95 ?
C31 H31A . 0.95 ?
C9 H9A . 0.95 ?
C35 H35A . 0.95 ?
C13 H13A . 0.95 ?
C36 H36A . 0.95 ?
C14 H14A . 0.95 ?
C37 H37A . 0.95 ?
C15 H15A . 0.95 ?
C38 H38A . 0.95 ?
C16 H16A . 0.95 ?
C39 H39A . 0.95 ?
C17 H17A . 0.95 ?
C43 H43A . 0.95 ?
C21 H21A . 0.95 ?
C44 H44A . 0.95 ?
C22 H22A . 0.95 ?
C45 H45A . 0.95 ?
C23 H23A . 0.95 ?
C46 H46A . 0.95 ?
C24 H24A . 0.95 ?
C47 H47A . 0.95 ?

loop_
_geom_torsion_atom_site_label_1
_geom_torsion_atom_site_label_2
_geom_torsion_atom_site_label_3
_geom_torsion_atom_site_label_4
_geom_torsion
C3 C1 C4 C9 -179.7(3)
C26 C1 C4 C9 -60.5(3)
C2 C1 C4 C9 61.3(3)
C3 C1 C4 C5 1.3(4)
C26 C1 C4 C5 120.5(3)
C2 C1 C4 C5 -117.6(3)
C9 C4 C5 C6 -0.7(4)
C1 C4 C5 C6 178.3(3)
C4 C5 C6 C7 0.3(5)
C5 C6 C7 C8 -1.0(4)
C5 C6 C7 C10 -179.0(3)
C6 C7 C8 C9 2.1(4)
C10 C7 C8 C9 -179.9(3)
C6 C7 C8 C18 -174.5(3)
C10 C7 C8 C18 3.5(4)
C7 C8 C9 C4 -2.6(4)
C18 C8 C9 C4 174.0(3)
C5 C4 C9 C8 1.9(4)
C1 C4 C9 C8 -177.2(2)
C17 C12 C13 C14 -0.2(5)
C11 C12 C13 C14 -177.9(3)
C12 C13 C14 C15 1.5(5)
C13 C14 C15 C16 -1.4(5)
C14 C15 C16 C17 0.0(6)
C15 C16 C17 C12 1.3(5)
C13 C12 C17 C16 -1.2(5)
C11 C12 C17 C16 176.4(3)
C25 C20 C21 C22 -0.6(4)
C19 C20 C21 C22 -179.8(3)
C20 C21 C22 C23 0.2(5)
C21 C22 C23 C24 0.7(5)
C22 C23 C24 C25 -1.2(4)
C23 C24 C25 C20 0.8(5)
C21 C20 C25 C24 0.1(4)
C19 C20 C25 C24 179.3(3)
C3 C1 C26 C27 70.0(3)
C4 C1 C26 C27 -52.3(4)
C2 C1 C26 C27 -172.0(3)
C3 C1 C26 C31 -107.1(3)
C4 C1 C26 C31 130.6(3)
C2 C1 C26 C31 10.9(4)
C31 C26 C27 C28 0.7(4)
C1 C26 C27 C28 -176.5(3)
C26 C27 C28 C29 1.7(4)
C26 C27 C28 C32 -174.9(3)
C27 C28 C29 C30 -3.0(4)
C32 C28 C29 C30 173.6(3)
C27 C28 C29 C40 177.7(3)
C32 C28 C29 C40 -5.7(5)
C28 C29 C30 C31 2.0(5)
C40 C29 C30 C31 -178.7(3)
C29 C30 C31 C26 0.4(5)
C27 C26 C31 C30 -1.7(5)
C1 C26 C31 C30 175.3(3)
C39 C34 C35 C36 -0.7(5)
C33 C34 C35 C36 -179.3(3)
C34 C35 C36 C37 1.1(5)
C35 C36 C37 C38 -0.8(5)
C36 C37 C38 C39 0.3(5)
C37 C38 C39 C34 0.1(5)
C35 C34 C39 C38 0.1(4)
C33 C34 C39 C38 178.8(3)
C47 C42 C43 C44 0.9(5)
C41 C42 C43 C44 -178.9(3)
C42 C43 C44 C45 -0.4(5)
C43 C44 C45 C46 0.1(5)
C44 C45 C46 C47 -0.1(5)
C45 C46 C47 C42 0.6(5)
C43 C42 C47 C46 -1.0(5)
C41 C42 C47 C46 178.9(3)

loop_
_cod_related_entry_id
_cod_related_entry_database
_cod_related_entry_code
1 ChemSpider 21134627
